data_4035955
loop_
_publ_author_name
'Mocanu, Anabella'
'Sz\>ucs, R\'ozsa'
'Caytan, Elsa'
'Roisnel, Thierry'
'Dorcet, Vincent'
'Bouit, Pierre-Antoine'
'Nyul\'aszi, L\'aszl\'o'
'Hissler, Muriel'

_publ_section_title
;
 Synthesis, Optical, and Redox Properties of Regioisomeric
 Benzoheterocycles-Fused Pyrene.
;
_journal_issue 2
_journal_name_full 'The Journal of organic chemistry'
_journal_page_first 957
_journal_page_last 962
_journal_paper_doi 10.1021/acs.joc.8b02884
_journal_volume 84
_journal_year 2019
_chemical_absolute_configuration ad
_chemical_compound_source 'synthesis as described'
_chemical_formula_moiety 'C24 H18 Si'
_chemical_formula_sum 'C24 H18 Si'
_chemical_formula_weight 334.47
_space_group_crystal_system orthorhombic
_space_group_IT_number 19
_space_group_name_Hall 'P 2ac 2ab'
_space_group_name_H-M_alt 'P 21 21 21'
_atom_sites_solution_hydrogens geom
_cell_angle_alpha 90
_cell_angle_beta 90
_cell_angle_gamma 90
_cell_formula_units_Z 4
_cell_length_a 9.0297(3)
_cell_length_b 10.1542(3)
_cell_length_c 19.3621(6)
_cell_measurement_reflns_used 9907
_cell_measurement_temperature 150
_cell_measurement_theta_max 27.50
_cell_measurement_theta_min 2.26
_cell_measurement_wavelength 0.71073
_cell_volume 1775.30(10)
_computing_cell_refinement 'Bruker APEX2 (Bruker, 2014)'
_computing_data_collection 'Bruker APEX2 (Bruker, 2014)'
_computing_data_reduction 'Bruker APEX2 (Bruker, 2014)'
_computing_molecular_graphics 'SXGRAPH (Farrugia, 1999), Mercury (CSD, 2016)'
_computing_publication_material 'CRYSCALC (T. Roisnel, local program, 2018)'
_computing_structure_refinement 'SHELXL-2017/1 (Sheldrick, 2017)'
_computing_structure_solution 'SHELXT (Sheldrick, 2015)'
_diffrn_ambient_temperature 150
_diffrn_detector 'CCD plate'
_diffrn_measured_fraction_theta_full 0.998
_diffrn_measured_fraction_theta_max 0.998
_diffrn_measurement_device_type 'APEXII, Bruker-AXS'
_diffrn_measurement_method 'CCD rotation images, thin slices'
_diffrn_radiation_monochromator graphite
_diffrn_radiation_probe x-ray
_diffrn_radiation_source 'fine-focus sealed tube'
_diffrn_radiation_type MoK\a
_diffrn_radiation_wavelength 0.71073
_diffrn_reflns_av_R_equivalents 0.0277
_diffrn_reflns_av_unetI/netI 0.0165
_diffrn_reflns_limit_h_max 11
_diffrn_reflns_limit_h_min -11
_diffrn_reflns_limit_k_max 13
_diffrn_reflns_limit_k_min -13
_diffrn_reflns_limit_l_max 25
_diffrn_reflns_limit_l_min -24
_diffrn_reflns_number 27809
_diffrn_reflns_theta_full 25.242
_diffrn_reflns_theta_max 27.522
_diffrn_reflns_theta_min 3.019
_exptl_absorpt_coefficient_mu 0.135
_exptl_absorpt_correction_T_max 0.954
_exptl_absorpt_correction_T_min 0.895
_exptl_absorpt_correction_type multi-scan
_exptl_absorpt_process_details
;
  [Sheldrick, G.M. (2014). SADABS Bruker AXS Inc., Madison, Wisconsin, USA]
;
_exptl_crystal_colour colourless
_exptl_crystal_density_diffrn 1.251
_exptl_crystal_description prism
_exptl_crystal_F_000 704
_exptl_crystal_size_max 0.570
_exptl_crystal_size_mid 0.480
_exptl_crystal_size_min 0.350
_refine_diff_density_max 0.240
_refine_diff_density_min -0.183
_refine_diff_density_rms 0.037
_refine_ls_abs_structure_details
;
Flack x determined using 1623 quotients [(I+)-(I-)]/[(I+)+(I-)]
(Parsons, Flack and Wagner, Acta Cryst. B69 (2013) 249-259).
;
_refine_ls_abs_structure_Flack -0.04(3)
_refine_ls_extinction_method none
_refine_ls_goodness_of_fit_ref 1.047
_refine_ls_hydrogen_treatment constr
_refine_ls_matrix_type full
_refine_ls_number_parameters 228
_refine_ls_number_reflns 4086
_refine_ls_number_restraints 0
_refine_ls_restrained_S_all 1.047
_refine_ls_R_factor_all 0.0325
_refine_ls_R_factor_gt 0.0303
_refine_ls_shift/su_max 0.006
_refine_ls_shift/su_mean 0.001
_refine_ls_structure_factor_coef Fsqd
_refine_ls_weighting_details 'w=1/[\s^2^(Fo^2^)+(0.0484P)^2^+0.3190P] where P=(Fo^2^+2Fc^2^)/3'
_refine_ls_weighting_scheme calc
_refine_ls_wR_factor_gt 0.0812
_refine_ls_wR_factor_ref 0.0830
_reflns_Friedel_coverage 0.749
_reflns_Friedel_fraction_full 1.000
_reflns_Friedel_fraction_max 0.999
_reflns_number_gt 3883
_reflns_number_total 4086
_reflns_threshold_expression >2sigma(I)
_cod_data_source_file jo8b02884_si_002.cif
_cod_data_source_block JOB
_cod_database_code 4035955

loop_
_space_group_symop_operation_xyz
'x, y, z'
'-x+1/2, -y, z+1/2'
'x+1/2, -y+1/2, -z'
'-x, y+1/2, -z+1/2'

loop_
_atom_site_label
_atom_site_type_symbol
_atom_site_fract_x
_atom_site_fract_y
_atom_site_fract_z
_atom_site_U_iso_or_equiv
_atom_site_adp_type
_atom_site_occupancy
_atom_site_site_symmetry_order
_atom_site_calc_flag
_atom_site_refinement_flags_posn
_atom_site_refinement_flags_adp
C1 C 0.6188(2) 0.7873(2) 0.86659(11) 0.0411(5) Uani 1 1 d . .
H1A H 0.607153 0.706228 0.839668 0.062 Uiso 1 1 calc R U
H1B H 0.588917 0.862976 0.838431 0.062 Uiso 1 1 calc R U
H1C H 0.556416 0.782751 0.907940 0.062 Uiso 1 1 calc R U
C2 C 0.8574(3) 0.9777(2) 0.92023(12) 0.0431(5) Uani 1 1 d . .
H2A H 0.790270 1.003046 0.957689 0.065 Uiso 1 1 calc R U
H2B H 0.844041 1.037584 0.881044 0.065 Uiso 1 1 calc R U
H2C H 0.960044 0.982693 0.936506 0.065 Uiso 1 1 calc R U
C11 C 0.9565(2) 0.73914(19) 0.83145(9) 0.0272(4) Uani 1 1 d . .
C12 C 1.0049(2) 0.7871(2) 0.76798(10) 0.0324(4) Uani 1 1 d . .
H12 H 0.951403 0.855685 0.745844 0.039 Uiso 1 1 calc R U
C13 C 1.1312(2) 0.7354(2) 0.73654(10) 0.0357(5) Uani 1 1 d . .
H13 H 1.161061 0.765695 0.692248 0.043 Uiso 1 1 calc R U
C14 C 1.2122(2) 0.6403(2) 0.77019(11) 0.0353(5) Uani 1 1 d . .
H14 H 1.301456 0.608999 0.750044 0.042 Uiso 1 1 calc R U
C15 C 1.1657(2) 0.58908(19) 0.83316(10) 0.0299(4) Uani 1 1 d . .
H15 H 1.223610 0.524025 0.855843 0.036 Uiso 1 1 calc R U
C16 C 1.0337(2) 0.63327(18) 0.86320(9) 0.0246(4) Uani 1 1 d . .
C17 C 0.96860(19) 0.58855(17) 0.93056(9) 0.0230(3) Uani 1 1 d . .
C18 C 0.99892(19) 0.47014(17) 0.96616(9) 0.0234(3) Uani 1 1 d . .
C19 C 1.0827(2) 0.36204(19) 0.93804(10) 0.0280(4) Uani 1 1 d . .
H19 H 1.121274 0.369075 0.892539 0.034 Uiso 1 1 calc R U
C20 C 1.1081(2) 0.2510(2) 0.97451(10) 0.0318(4) Uani 1 1 d . .
H20 H 1.160922 0.180965 0.953253 0.038 Uiso 1 1 calc R U
C21 C 1.0579(2) 0.23527(18) 1.04420(10) 0.0284(4) Uani 1 1 d . .
C22 C 1.0892(2) 0.1228(2) 1.08292(12) 0.0354(5) Uani 1 1 d . .
H22 H 1.149580 0.055270 1.063949 0.042 Uiso 1 1 calc R U
C23 C 1.0322(3) 0.1094(2) 1.14906(12) 0.0409(5) Uani 1 1 d . .
H23 H 1.055380 0.033210 1.175429 0.049 Uiso 1 1 calc R U
C24 C 0.9420(3) 0.2059(2) 1.17708(10) 0.0382(5) Uani 1 1 d . .
H24 H 0.902331 0.194067 1.222099 0.046 Uiso 1 1 calc R U
C25 C 0.9082(2) 0.3203(2) 1.14024(9) 0.0303(4) Uani 1 1 d . .
C26 C 0.8126(2) 0.4202(2) 1.16718(10) 0.0331(4) Uani 1 1 d . .
H26 H 0.772922 0.410848 1.212349 0.040 Uiso 1 1 calc R U
C27 C 0.7780(2) 0.5275(2) 1.12941(10) 0.0301(4) Uani 1 1 d . .
H27 H 0.713368 0.591876 1.148353 0.036 Uiso 1 1 calc R U
C28 C 0.8364(2) 0.54645(18) 1.06142(9) 0.0247(4) Uani 1 1 d . .
C29 C 0.93543(19) 0.45208(17) 1.03335(9) 0.0228(4) Uani 1 1 d . .
C30 C 0.9686(2) 0.33647(17) 1.07256(9) 0.0255(4) Uani 1 1 d . .
C31 C 0.7979(2) 0.65582(18) 1.02134(9) 0.0265(4) Uani 1 1 d . .
H31 H 0.726354 0.716384 1.038268 0.032 Uiso 1 1 calc R U
C32 C 0.86216(19) 0.67727(17) 0.95742(9) 0.0246(4) Uani 1 1 d . .
Si1 Si 0.81558(6) 0.80615(5) 0.89258(3) 0.02801(13) Uani 1 1 d . .

loop_
_atom_site_aniso_label
_atom_site_aniso_U_11
_atom_site_aniso_U_22
_atom_site_aniso_U_33
_atom_site_aniso_U_23
_atom_site_aniso_U_13
_atom_site_aniso_U_12
C1 0.0351(11) 0.0533(13) 0.0348(10) 0.0005(10) -0.0005(9) 0.0127(10)
C2 0.0590(15) 0.0279(10) 0.0423(12) -0.0020(9) 0.0066(11) 0.0034(10)
C11 0.0291(9) 0.0286(9) 0.0240(8) -0.0025(7) 0.0004(7) -0.0005(7)
C12 0.0383(10) 0.0329(10) 0.0261(9) 0.0012(7) -0.0016(8) -0.0020(8)
C13 0.0435(12) 0.0390(10) 0.0246(9) -0.0021(8) 0.0076(8) -0.0086(9)
C14 0.0337(10) 0.0393(10) 0.0329(10) -0.0078(8) 0.0112(8) -0.0038(9)
C15 0.0292(10) 0.0288(9) 0.0319(9) -0.0044(7) 0.0039(8) -0.0008(8)
C16 0.0252(9) 0.0256(8) 0.0228(8) -0.0039(7) 0.0009(7) -0.0017(7)
C17 0.0220(8) 0.0247(8) 0.0222(8) -0.0028(7) -0.0002(7) -0.0002(7)
C18 0.0208(8) 0.0256(8) 0.0239(8) -0.0033(7) -0.0013(7) -0.0008(7)
C19 0.0292(9) 0.0284(9) 0.0264(9) -0.0043(7) 0.0029(7) 0.0028(7)
C20 0.0314(10) 0.0267(8) 0.0372(10) -0.0021(8) 0.0059(8) 0.0039(8)
C21 0.0261(9) 0.0265(9) 0.0327(9) -0.0007(8) -0.0037(7) -0.0014(7)
C22 0.0355(10) 0.0289(10) 0.0417(11) 0.0032(8) -0.0052(9) 0.0017(8)
C23 0.0493(13) 0.0329(10) 0.0406(12) 0.0113(9) -0.0117(10) -0.0007(10)
C24 0.0484(12) 0.0408(11) 0.0254(9) 0.0058(9) -0.0039(8) -0.0056(10)
C25 0.0322(9) 0.0338(10) 0.0250(9) -0.0006(8) -0.0062(8) -0.0055(8)
C26 0.0390(10) 0.0394(10) 0.0210(8) -0.0019(7) 0.0019(8) -0.0062(9)
C27 0.0301(10) 0.0346(10) 0.0255(9) -0.0070(7) 0.0036(7) -0.0008(8)
C28 0.0237(8) 0.0279(8) 0.0225(8) -0.0042(7) -0.0002(7) -0.0030(7)
C29 0.0204(8) 0.0253(8) 0.0226(8) -0.0039(7) -0.0020(6) -0.0030(7)
C30 0.0243(8) 0.0271(9) 0.0251(8) -0.0007(7) -0.0052(7) -0.0042(7)
C31 0.0255(9) 0.0277(8) 0.0263(9) -0.0061(7) 0.0018(7) 0.0039(7)
C32 0.0243(8) 0.0251(8) 0.0245(8) -0.0024(7) 0.0002(6) 0.0009(7)
Si1 0.0317(3) 0.0273(2) 0.0251(2) 0.0003(2) 0.0016(2) 0.0056(2)

loop_
_atom_type_symbol
_atom_type_description
_atom_type_scat_dispersion_real
_atom_type_scat_dispersion_imag
_atom_type_scat_source
C C 0.0033 0.0016 'International Tables Vol C Tables 4.2.6.8 and 6.1.1.4'
H H 0.0000 0.0000 'International Tables Vol C Tables 4.2.6.8 and 6.1.1.4'
Si Si 0.0817 0.0704 'International Tables Vol C Tables 4.2.6.8 and 6.1.1.4'

loop_
_geom_angle_atom_site_label_1
_geom_angle_atom_site_label_2
_geom_angle_atom_site_label_3
_geom_angle
Si1 C1 H1A 109.5
Si1 C1 H1B 109.5
H1A C1 H1B 109.5
Si1 C1 H1C 109.5
H1A C1 H1C 109.5
H1B C1 H1C 109.5
Si1 C2 H2A 109.5
Si1 C2 H2B 109.5
H2A C2 H2B 109.5
Si1 C2 H2C 109.5
H2A C2 H2C 109.5
H2B C2 H2C 109.5
C12 C11 C16 119.49(17)
C12 C11 Si1 130.28(15)
C16 C11 Si1 109.62(13)
C11 C12 C13 120.70(19)
C11 C12 H12 119.7
C13 C12 H12 119.7
C14 C13 C12 119.47(18)
C14 C13 H13 120.3
C12 C13 H13 120.3
C13 C14 C15 121.16(19)
C13 C14 H14 119.4
C15 C14 H14 119.4
C14 C15 C16 120.10(19)
C14 C15 H15 120.0
C16 C15 H15 120.0
C15 C16 C11 118.71(17)
C15 C16 C17 126.68(17)
C11 C16 C17 114.38(16)
C18 C17 C32 119.58(16)
C18 C17 C16 127.28(16)
C32 C17 C16 113.10(16)
C17 C18 C29 118.31(16)
C17 C18 C19 124.48(16)
C29 C18 C19 117.11(16)
C20 C19 C18 121.88(17)
C20 C19 H19 119.1
C18 C19 H19 119.1
C19 C20 C21 122.15(18)
C19 C20 H20 118.9
C21 C20 H20 118.9
C22 C21 C30 120.04(18)
C22 C21 C20 122.24(19)
C30 C21 C20 117.67(17)
C23 C22 C21 120.1(2)
C23 C22 H22 119.9
C21 C22 H22 119.9
C22 C23 C24 120.68(19)
C22 C23 H23 119.7
C24 C23 H23 119.7
C23 C24 C25 121.12(19)
C23 C24 H24 119.4
C25 C24 H24 119.4
C24 C25 C30 118.72(19)
C24 C25 C26 122.36(18)
C30 C25 C26 118.90(17)
C27 C26 C25 121.00(18)
C27 C26 H26 119.5
C25 C26 H26 119.5
C26 C27 C28 121.46(18)
C26 C27 H27 119.3
C28 C27 H27 119.3
C31 C28 C29 118.72(16)
C31 C28 C27 121.69(17)
C29 C28 C27 119.59(17)
C28 C29 C30 118.90(16)
C28 C29 C18 120.88(16)
C30 C29 C18 120.20(16)
C21 C30 C25 119.30(17)
C21 C30 C29 120.60(16)
C25 C30 C29 120.07(17)
C32 C31 C28 121.10(16)
C32 C31 H31 119.5
C28 C31 H31 119.5
C31 C32 C17 120.85(16)
C31 C32 Si1 128.22(14)
C17 C32 Si1 110.66(13)
C1 Si1 C2 111.65(11)
C1 Si1 C32 109.06(10)
C2 Si1 C32 114.71(10)
C1 Si1 C11 116.29(9)
C2 Si1 C11 112.66(10)
C32 Si1 C11 90.99(8)

loop_
_geom_bond_atom_site_label_1
_geom_bond_atom_site_label_2
_geom_bond_distance
C1 Si1 1.857(2)
C1 H1A 0.9800
C1 H1B 0.9800
C1 H1C 0.9800
C2 Si1 1.861(2)
C2 H2A 0.9800
C2 H2B 0.9800
C2 H2C 0.9800
C11 C12 1.392(3)
C11 C16 1.421(3)
C11 Si1 1.8662(19)
C12 C13 1.395(3)
C12 H12 0.9500
C13 C14 1.376(3)
C13 H13 0.9500
C14 C15 1.390(3)
C14 H14 0.9500
C15 C16 1.400(3)
C15 H15 0.9500
C16 C17 1.501(2)
C17 C18 1.413(2)
C17 C32 1.416(2)
C18 C29 1.433(2)
C18 C19 1.440(2)
C19 C20 1.350(3)
C19 H19 0.9500
C20 C21 1.432(3)
C20 H20 0.9500
C21 C22 1.395(3)
C21 C30 1.417(3)
C22 C23 1.386(3)
C22 H22 0.9500
C23 C24 1.385(3)
C23 H23 0.9500
C24 C25 1.397(3)
C24 H24 0.9500
C25 C30 1.429(3)
C25 C26 1.430(3)
C26 C27 1.349(3)
C26 H26 0.9500
C27 C28 1.431(3)
C27 H27 0.9500
C28 C31 1.399(3)
C28 C29 1.419(2)
C29 C30 1.430(2)
C31 C32 1.384(3)
C31 H31 0.9500
C32 Si1 1.8616(19)

loop_
_geom_torsion_atom_site_label_1
_geom_torsion_atom_site_label_2
_geom_torsion_atom_site_label_3
_geom_torsion_atom_site_label_4
_geom_torsion
C16 C11 C12 C13 -2.3(3)
Si1 C11 C12 C13 167.76(16)
C11 C12 C13 C14 -2.9(3)
C12 C13 C14 C15 3.8(3)
C13 C14 C15 C16 0.6(3)
C14 C15 C16 C11 -5.8(3)
C14 C15 C16 C17 -179.84(18)
C12 C11 C16 C15 6.6(3)
Si1 C11 C16 C15 -165.37(14)
C12 C11 C16 C17 -178.64(17)
Si1 C11 C16 C17 9.41(19)
C15 C16 C17 C18 -20.7(3)
C11 C16 C17 C18 164.97(17)
C15 C16 C17 C32 161.54(18)
C11 C16 C17 C32 -12.7(2)
C32 C17 C18 C29 -8.4(2)
C16 C17 C18 C29 174.02(16)
C32 C17 C18 C19 167.84(17)
C16 C17 C18 C19 -9.7(3)
C17 C18 C19 C20 -179.91(18)
C29 C18 C19 C20 -3.6(3)
C18 C19 C20 C21 -2.2(3)
C19 C20 C21 C22 -177.32(19)
C19 C20 C21 C30 5.3(3)
C30 C21 C22 C23 0.4(3)
C20 C21 C22 C23 -176.9(2)
C21 C22 C23 C24 1.1(3)
C22 C23 C24 C25 -1.3(3)
C23 C24 C25 C30 0.1(3)
C23 C24 C25 C26 178.50(19)
C24 C25 C26 C27 -177.65(19)
C30 C25 C26 C27 0.8(3)
C25 C26 C27 C28 -0.7(3)
C26 C27 C28 C31 178.33(18)
C26 C27 C28 C29 -1.3(3)
C31 C28 C29 C30 -176.52(16)
C27 C28 C29 C30 3.2(2)
C31 C28 C29 C18 2.0(3)
C27 C28 C29 C18 -178.29(16)
C17 C18 C29 C28 4.3(2)
C19 C18 C29 C28 -172.18(16)
C17 C18 C29 C30 -177.13(16)
C19 C18 C29 C30 6.4(2)
C22 C21 C30 C25 -1.6(3)
C20 C21 C30 C25 175.84(17)
C22 C21 C30 C29 -179.84(17)
C20 C21 C30 C29 -2.4(3)
C24 C25 C30 C21 1.4(3)
C26 C25 C30 C21 -177.10(17)
C24 C25 C30 C29 179.60(18)
C26 C25 C30 C29 1.1(3)
C28 C29 C30 C21 175.15(16)
C18 C29 C30 C21 -3.4(3)
C28 C29 C30 C25 -3.1(2)
C18 C29 C30 C25 178.38(16)
C29 C28 C31 C32 -4.4(3)
C27 C28 C31 C32 175.94(17)
C28 C31 C32 C17 0.3(3)
C28 C31 C32 Si1 173.89(14)
C18 C17 C32 C31 6.3(3)
C16 C17 C32 C31 -175.82(16)
C18 C17 C32 Si1 -168.35(13)
C16 C17 C32 Si1 9.56(18)
C31 C32 Si1 C1 -59.5(2)
C17 C32 Si1 C1 114.67(13)
C31 C32 Si1 C2 66.6(2)
C17 C32 Si1 C2 -119.27(14)
C31 C32 Si1 C11 -177.79(18)
C17 C32 Si1 C11 -3.67(13)
C12 C11 Si1 C1 74.0(2)
C16 C11 Si1 C1 -115.23(15)
C12 C11 Si1 C2 -56.7(2)
C16 C11 Si1 C2 114.07(15)
C12 C11 Si1 C32 -174.14(19)
C16 C11 Si1 C32 -3.34(14)
